data_7015797
loop_
_publ_author_name
'Chotima, Ratanon'
'Dale, Tim'
'Green, Michael'
'Hey, Thomas W.'
'McMullin, Claire L.'
'Nunns, Adam'
'Guy Orpen, A.'
'Shishkov, Igor V.'
'Wass, Duncan F.'
'Wingad, Richard L.'

_publ_section_title
;
 Cyclopropenylidene carbene ligands in palladium catalysed coupling
 reactions: carbene ligand rotation and application to the Stille
 reaction.
;
_journal_issue 19
_journal_name_full 'Dalton transactions (Cambridge, England : 2003)'
_journal_page_first 5316
_journal_page_last 5323
_journal_paper_doi 10.1039/c1dt10109a
_journal_volume 40
_journal_year 2011
_chemical_formula_moiety
;
C39 H37 Cl2 P Pd, 3.25(C H Cl3)
;
_chemical_formula_sum 'C42.25 H40.25 Cl11.75 P Pd'
_chemical_formula_weight 1101.90
_chemical_name_systematic
;
?
;
_space_group_IT_number 2
_symmetry_cell_setting triclinic
_symmetry_space_group_name_Hall '-P 1'
_symmetry_space_group_name_H-M 'P -1'
_atom_sites_solution_hydrogens geom
_atom_sites_solution_primary direct
_atom_sites_solution_secondary difmap
_audit_creation_method SHELXL-97
_cell_angle_alpha 94.734(4)
_cell_angle_beta 106.928(3)
_cell_angle_gamma 108.301(3)
_cell_formula_units_Z 2
_cell_length_a 11.4288(6)
_cell_length_b 13.7141(8)
_cell_length_c 17.3825(10)
_cell_measurement_reflns_used 57141
_cell_measurement_temperature 100(2)
_cell_measurement_theta_max 28.21
_cell_measurement_theta_min 2.50
_cell_volume 2428.8(2)
_computing_cell_refinement 'Apex II (Bruker-AXS, 2007)'
_computing_data_reduction
;
SAINT v7.34A (Bruker-AXS, 2007) & XPREP v2005/4 (Bruker-AXS, 2005)
;
_computing_structure_refinement 'SHELXL-97 (Sheldrick, 1997)'
_computing_structure_solution 'SHELXS-97 (Sheldrick, 1990)'
_diffrn_ambient_temperature 100
_diffrn_detector 'CCD plate'
_diffrn_detector_area_resol_mean 8.366
_diffrn_detector_type 'Bruker-AXS SMART APEX'
_diffrn_measured_fraction_theta_full 0.992
_diffrn_measured_fraction_theta_max 0.992
_diffrn_measurement_details 'frames, 0.3\% width'
_diffrn_measurement_device 'four-circle diffractometer'
_diffrn_measurement_device_type 'Bruker-AXS Kappa'
_diffrn_measurement_method '\w & \f scans'
_diffrn_measurement_specimen_support
;
glass fibre
;
_diffrn_radiation_collimation '0.5 mm double pinhole'
_diffrn_radiation_monochromator graphite
_diffrn_radiation_probe x-ray
_diffrn_radiation_type 'Mo K\a'
_diffrn_radiation_wavelength 0.71074
_diffrn_reflns_av_R_equivalents 0.0827
_diffrn_reflns_av_sigmaI/netI 0.0699
_diffrn_reflns_limit_h_max 15
_diffrn_reflns_limit_h_min -15
_diffrn_reflns_limit_k_max 18
_diffrn_reflns_limit_k_min -18
_diffrn_reflns_limit_l_max 23
_diffrn_reflns_limit_l_min -23
_diffrn_reflns_number 57119
_diffrn_reflns_theta_full 28.21
_diffrn_reflns_theta_max 28.21
_diffrn_reflns_theta_min 1.25
_diffrn_source 'sealed X-ray tube'
_diffrn_source_current 40
_diffrn_source_power 2
_diffrn_source_size '0.4 x 8 mm fine focus'
_diffrn_source_target Mo
_diffrn_source_type 'Bruker-AXS KFF Mo 2K 90\% Ceramic'
_diffrn_source_voltage 50
_exptl_absorpt_coefficient_mu 1.091
_exptl_absorpt_correction_T_max 0.932
_exptl_absorpt_correction_T_min 0.828
_exptl_absorpt_correction_type multi-scan
_exptl_absorpt_process_details 'SADABS 2007/2 (Sheldrick, G.M., 2007)'
_exptl_crystal_colour colourless
_exptl_crystal_density_diffrn 1.507
_exptl_crystal_density_method 'not measured'
_exptl_crystal_description 'cut block'
_exptl_crystal_F_000 1109
_exptl_crystal_size_max 0.145
_exptl_crystal_size_mid 0.108
_exptl_crystal_size_min 0.064
_refine_diff_density_max 2.436
_refine_diff_density_min -1.928
_refine_diff_density_rms 0.142
_refine_ls_extinction_method none
_refine_ls_goodness_of_fit_ref 1.035
_refine_ls_hydrogen_treatment constr
_refine_ls_matrix_type full
_refine_ls_number_parameters 526
_refine_ls_number_reflns 11894
_refine_ls_number_restraints 3
_refine_ls_restrained_S_all 1.034
_refine_ls_R_factor_all 0.0832
_refine_ls_R_factor_gt 0.0533
_refine_ls_shift/su_max 0.015
_refine_ls_shift/su_mean 0.000
_refine_ls_structure_factor_coef Fsqd
_refine_ls_weighting_details 'calc w=1/[\s^2^(Fo^2^)+(0.0823P)^2^+4.7439P] where P=(Fo^2^+2Fc^2^)/3'
_refine_ls_weighting_scheme calc
_refine_ls_wR_factor_gt 0.1416
_refine_ls_wR_factor_ref 0.1641
_reflns_number_gt 8558
_reflns_number_total 11894
_reflns_threshold_expression >2sigma(I)
_cod_data_source_file c1dt10109a.txt
_cod_data_source_block 6
_cod_depositor_comments
;
The following automatic conversions were performed:
'_diffrn_radiation_probe' value 'X-ray' changed to 'x-ray' according to
'/home/saulius/struct/CIF-dictionaries/cif_core.dic' dictionary named
'cif_core.dic' version 2.4.1 from 2010-06-29.

Automatic conversion script
Id: cif_fix_enum 1555 2011-01-17 13:19:09Z saulius 
;
_cod_database_code 7015797

loop_
_symmetry_equiv_pos_as_xyz
'x, y, z'
'-x, -y, -z'

loop_
_atom_site_label
_atom_site_type_symbol
_atom_site_fract_x
_atom_site_fract_y
_atom_site_fract_z
_atom_site_U_iso_or_equiv
_atom_site_adp_type
_atom_site_occupancy
_atom_site_symmetry_multiplicity
_atom_site_calc_flag
_atom_site_refinement_flags
_atom_site_disorder_assembly
_atom_site_disorder_group
Pd1 Pd 0.61036(3) 0.63189(2) 0.718254(18) 0.01435(10) Uani 1 1 d . . .
Cl1 Cl 0.81845(10) 0.61928(8) 0.77699(6) 0.0185(2) Uani 1 1 d . . .
Cl2 Cl 0.50449(11) 0.45193(8) 0.70696(6) 0.0207(2) Uani 1 1 d . . .
P1 P 0.41641(11) 0.65349(8) 0.66867(6) 0.0150(2) Uani 1 1 d . . .
C1 C 0.7145(4) 0.7764(3) 0.7244(2) 0.0176(8) Uani 1 1 d . . .
C2 C 0.8039(4) 0.8430(3) 0.6959(3) 0.0172(8) Uani 1 1 d . . .
C3 C 0.7891(4) 0.8779(3) 0.7676(3) 0.0168(8) Uani 1 1 d . . .
C4 C 0.8738(4) 0.8571(3) 0.6377(3) 0.0186(9) Uani 1 1 d . . .
C5 C 1.0121(5) 0.8980(3) 0.6671(3) 0.0199(9) Uani 1 1 d . . .
C6 C 1.0765(5) 0.9065(3) 0.6099(3) 0.0221(9) Uani 1 1 d . . .
H6 H 1.1694 0.9321 0.6288 0.027 Uiso 1 1 calc R . .
C7 C 1.0091(5) 0.8788(3) 0.5260(3) 0.0212(9) Uani 1 1 d . . .
C8 C 0.8731(5) 0.8393(3) 0.4988(3) 0.0217(9) Uani 1 1 d . . .
H8 H 0.8264 0.8209 0.4416 0.026 Uiso 1 1 calc R . .
C9 C 0.8037(4) 0.8262(3) 0.5534(3) 0.0189(9) Uani 1 1 d . . .
C10 C 1.0884(5) 0.9253(4) 0.7574(3) 0.0267(10) Uani 1 1 d . . .
H10A H 1.1796 0.9328 0.7658 0.040 Uiso 1 1 calc R . .
H10B H 1.0501 0.8696 0.7843 0.040 Uiso 1 1 calc R . .
H10C H 1.0851 0.9914 0.7811 0.040 Uiso 1 1 calc R . .
C11 C 1.0802(5) 0.8908(4) 0.4640(3) 0.0269(10) Uani 1 1 d . . .
H11A H 1.1631 0.9502 0.4866 0.040 Uiso 1 1 calc R . .
H11B H 1.0257 0.9032 0.4135 0.040 Uiso 1 1 calc R . .
H11C H 1.0978 0.8268 0.4519 0.040 Uiso 1 1 calc R . .
C12 C 0.6562(5) 0.7823(4) 0.5205(3) 0.0291(11) Uani 1 1 d . . .
H12A H 0.6237 0.7336 0.5541 0.044 Uiso 1 1 calc R . .
H12B H 0.6268 0.7451 0.4638 0.044 Uiso 1 1 calc R . .
H12C H 0.6224 0.8395 0.5221 0.044 Uiso 1 1 calc R . .
C13 C 0.8228(4) 0.9589(3) 0.8370(3) 0.0186(9) Uani 1 1 d . . .
C14 C 0.8024(5) 0.9304(4) 0.9097(3) 0.0219(9) Uani 1 1 d . . .
C15 C 0.8356(5) 1.0112(4) 0.9754(3) 0.0285(11) Uani 1 1 d . . .
H15 H 0.8262 0.9939 1.0256 0.034 Uiso 1 1 calc R . .
C16 C 0.8819(5) 1.1155(4) 0.9698(3) 0.0280(11) Uani 1 1 d . . .
C17 C 0.9009(5) 1.1406(4) 0.8972(3) 0.0263(10) Uani 1 1 d . . .
H17 H 0.9350 1.2121 0.8936 0.032 Uiso 1 1 calc R . .
C18 C 0.8714(5) 1.0640(3) 0.8299(3) 0.0215(9) Uani 1 1 d . . .
C19 C 0.7475(6) 0.8176(4) 0.9181(3) 0.0331(12) Uani 1 1 d . . .
H19A H 0.7587 0.8144 0.9758 0.050 Uiso 1 1 calc R . .
H19B H 0.7941 0.7776 0.8983 0.050 Uiso 1 1 calc R . .
H19C H 0.6543 0.7878 0.8855 0.050 Uiso 1 1 calc R . .
C20 C 0.9086(6) 1.2005(4) 1.0407(3) 0.0428(14) Uani 1 1 d . . .
H20A H 0.8309 1.1868 1.0574 0.064 Uiso 1 1 calc R . .
H20B H 0.9293 1.2685 1.0238 0.064 Uiso 1 1 calc R . .
H20C H 0.9827 1.2011 1.0869 0.064 Uiso 1 1 calc R . .
C21 C 0.8854(5) 1.0951(4) 0.7510(3) 0.0282(11) Uani 1 1 d . . .
H21A H 0.9199 1.1716 0.7584 0.042 Uiso 1 1 calc R . .
H21B H 0.7997 1.0675 0.7076 0.042 Uiso 1 1 calc R . .
H21C H 0.9456 1.0666 0.7354 0.042 Uiso 1 1 calc R . .
C22 C 0.4253(4) 0.7813(3) 0.6430(3) 0.0179(8) Uani 1 1 d . . .
C23 C 0.4814(5) 0.8685(4) 0.7079(3) 0.0259(10) Uani 1 1 d . . .
H23 H 0.5096 0.8590 0.7629 0.031 Uiso 1 1 calc R . .
C24 C 0.4953(5) 0.9680(4) 0.6917(3) 0.0307(11) Uani 1 1 d . . .
H24 H 0.5334 1.0268 0.7354 0.037 Uiso 1 1 calc R . .
C25 C 0.4534(5) 0.9813(4) 0.6111(3) 0.0306(11) Uani 1 1 d . . .
H25 H 0.4623 1.0495 0.6000 0.037 Uiso 1 1 calc R . .
C26 C 0.3990(5) 0.8968(4) 0.5473(3) 0.0275(10) Uani 1 1 d . . .
H26 H 0.3714 0.9071 0.4925 0.033 Uiso 1 1 calc R . .
C27 C 0.3841(4) 0.7962(4) 0.5627(3) 0.0216(9) Uani 1 1 d . . .
H27 H 0.3460 0.7381 0.5184 0.026 Uiso 1 1 calc R . .
C28 C 0.3087(4) 0.5565(3) 0.5769(3) 0.0177(8) Uani 1 1 d . . .
C29 C 0.3599(5) 0.5381(4) 0.5153(3) 0.0223(9) Uani 1 1 d . . .
H29 H 0.4485 0.5764 0.5220 0.027 Uiso 1 1 calc R . .
C30 C 0.2814(5) 0.4640(4) 0.4446(3) 0.0247(10) Uani 1 1 d . . .
H30 H 0.3160 0.4532 0.4024 0.030 Uiso 1 1 calc R . .
C31 C 0.1548(5) 0.4064(4) 0.4351(3) 0.0262(10) Uani 1 1 d . . .
H31 H 0.1018 0.3553 0.3868 0.031 Uiso 1 1 calc R . .
C32 C 0.1040(5) 0.4231(4) 0.4967(3) 0.0248(10) Uani 1 1 d . . .
H32 H 0.0162 0.3828 0.4905 0.030 Uiso 1 1 calc R . .
C33 C 0.1811(4) 0.4984(3) 0.5674(3) 0.0212(9) Uani 1 1 d . . .
H33 H 0.1456 0.5096 0.6090 0.025 Uiso 1 1 calc R . .
C34 C 0.3266(4) 0.6429(3) 0.7398(3) 0.0182(8) Uani 1 1 d . . .
C35 C 0.2234(5) 0.6809(4) 0.7268(3) 0.0228(9) Uani 1 1 d . . .
H35 H 0.2046 0.7170 0.6831 0.027 Uiso 1 1 calc R . .
C36 C 0.1486(5) 0.6653(4) 0.7783(3) 0.0265(10) Uani 1 1 d . . .
H36 H 0.0777 0.6900 0.7688 0.032 Uiso 1 1 calc R . .
C37 C 0.1759(5) 0.6144(4) 0.8430(3) 0.0305(11) Uani 1 1 d . . .
H37 H 0.1243 0.6040 0.8778 0.037 Uiso 1 1 calc R . .
C38 C 0.2800(6) 0.5788(4) 0.8565(3) 0.0364(13) Uani 1 1 d . . .
H38 H 0.3005 0.5450 0.9014 0.044 Uiso 1 1 calc R . .
C39 C 0.3548(5) 0.5920(4) 0.8048(3) 0.0269(10) Uani 1 1 d . . .
H39 H 0.4248 0.5663 0.8141 0.032 Uiso 1 1 calc R . .
C40 C 0.1986(5) 0.6299(4) 0.2975(3) 0.0293(11) Uani 1 1 d . . .
H40 H 0.2281 0.5685 0.3015 0.035 Uiso 1 1 calc R . .
Cl3 Cl 0.33743(15) 0.74487(12) 0.32868(11) 0.0482(4) Uani 1 1 d . . .
Cl4 Cl 0.10147(15) 0.61765(11) 0.19603(8) 0.0404(3) Uani 1 1 d . . .
Cl5 Cl 0.10650(15) 0.62969(11) 0.36353(8) 0.0396(3) Uani 1 1 d . . .
C41 C 0.3037(6) 0.2778(4) 0.7830(3) 0.0395(14) Uani 1 1 d . . .
H41 H 0.3855 0.3403 0.7963 0.047 Uiso 1 1 calc R . .
Cl6 Cl 0.17195(15) 0.30693(13) 0.72090(10) 0.0488(4) Uani 1 1 d . . .
Cl7 Cl 0.32325(18) 0.17058(12) 0.73101(9) 0.0516(4) Uani 1 1 d . . .
Cl8 Cl 0.2782(2) 0.24976(18) 0.87523(10) 0.0758(7) Uani 1 1 d . . .
C42 C 0.7054(5) 0.4714(4) 0.9131(3) 0.0310(11) Uani 1 1 d . . .
H42 H 0.7057 0.4850 0.8575 0.037 Uiso 1 1 calc R . .
Cl9 Cl 0.64598(17) 0.33539(12) 0.90832(10) 0.0504(4) Uani 1 1 d . . .
Cl10 Cl 0.60356(17) 0.52783(15) 0.94266(9) 0.0498(4) Uani 1 1 d . . .
Cl11 Cl 0.86582(14) 0.52623(14) 0.98215(8) 0.0464(4) Uani 1 1 d . . .
C43 C 0.5277(19) 1.0032(10) 0.9809(7) 0.0310(11) Uani 0.25 1 d PD A 1
H43 H 0.6154 1.0202 0.9740 0.037 Uiso 0.25 1 calc PR A 1
Cl13 Cl 0.4488(6) 1.0718(5) 0.9216(4) 0.0503(16) Uani 0.25 1 d PD . 1
Cl15 Cl 0.4436(6) 0.8729(4) 0.9402(4) 0.0495(16) Uani 0.25 1 d PD . 1
Cl14 Cl 0.5555(6) 1.0380(4) 1.0837(3) 0.0404(3) Uani 0.25 1 d PD . 1

loop_
_atom_site_aniso_label
_atom_site_aniso_U_11
_atom_site_aniso_U_22
_atom_site_aniso_U_33
_atom_site_aniso_U_23
_atom_site_aniso_U_13
_atom_site_aniso_U_12
Pd1 0.01475(18) 0.01435(16) 0.01476(16) 0.00234(11) 0.00690(12) 0.00453(12)
Cl1 0.0153(5) 0.0205(5) 0.0198(5) 0.0021(4) 0.0061(4) 0.0066(4)
Cl2 0.0207(6) 0.0154(5) 0.0250(5) 0.0040(4) 0.0092(4) 0.0037(4)
P1 0.0146(6) 0.0160(5) 0.0149(5) 0.0022(4) 0.0064(4) 0.0049(4)
C1 0.017(2) 0.023(2) 0.0147(19) 0.0042(16) 0.0054(16) 0.0084(18)
C2 0.018(2) 0.016(2) 0.018(2) 0.0054(16) 0.0052(17) 0.0073(17)
C3 0.013(2) 0.018(2) 0.018(2) 0.0058(16) 0.0064(16) 0.0021(17)
C4 0.023(2) 0.017(2) 0.021(2) 0.0063(16) 0.0129(18) 0.0081(18)
C5 0.024(2) 0.016(2) 0.018(2) 0.0014(16) 0.0079(18) 0.0054(18)
C6 0.018(2) 0.021(2) 0.028(2) 0.0037(18) 0.0103(19) 0.0049(19)
C7 0.026(3) 0.020(2) 0.023(2) 0.0056(17) 0.0142(19) 0.0098(19)
C8 0.026(3) 0.023(2) 0.019(2) 0.0042(17) 0.0104(18) 0.0089(19)
C9 0.021(2) 0.017(2) 0.021(2) 0.0047(16) 0.0089(18) 0.0079(18)
C10 0.023(3) 0.030(3) 0.024(2) 0.0040(19) 0.0072(19) 0.005(2)
C11 0.026(3) 0.032(3) 0.029(2) 0.006(2) 0.016(2) 0.012(2)
C12 0.023(3) 0.038(3) 0.025(2) 0.005(2) 0.010(2) 0.009(2)
C13 0.020(2) 0.018(2) 0.017(2) 0.0003(16) 0.0065(17) 0.0053(18)
C14 0.027(3) 0.020(2) 0.019(2) 0.0035(17) 0.0091(18) 0.0072(19)
C15 0.036(3) 0.028(3) 0.018(2) 0.0005(18) 0.013(2) 0.005(2)
C16 0.033(3) 0.024(2) 0.021(2) -0.0037(18) 0.008(2) 0.006(2)
C17 0.031(3) 0.018(2) 0.025(2) -0.0011(18) 0.011(2) 0.003(2)
C18 0.024(2) 0.019(2) 0.023(2) 0.0041(17) 0.0096(19) 0.0071(19)
C19 0.055(4) 0.022(2) 0.024(2) 0.0072(19) 0.022(2) 0.007(2)
C20 0.056(4) 0.032(3) 0.031(3) -0.007(2) 0.016(3) 0.005(3)
C21 0.042(3) 0.017(2) 0.031(3) 0.0082(19) 0.020(2) 0.009(2)
C22 0.014(2) 0.018(2) 0.023(2) 0.0034(16) 0.0058(17) 0.0076(17)
C23 0.022(3) 0.028(2) 0.027(2) 0.0042(19) 0.006(2) 0.011(2)
C24 0.028(3) 0.020(2) 0.043(3) 0.003(2) 0.011(2) 0.010(2)
C25 0.028(3) 0.021(2) 0.048(3) 0.014(2) 0.016(2) 0.010(2)
C26 0.028(3) 0.027(2) 0.037(3) 0.020(2) 0.016(2) 0.014(2)
C27 0.019(2) 0.023(2) 0.024(2) 0.0043(18) 0.0088(18) 0.0080(19)
C28 0.018(2) 0.018(2) 0.019(2) 0.0034(16) 0.0077(17) 0.0065(17)
C29 0.020(2) 0.027(2) 0.021(2) 0.0016(18) 0.0067(18) 0.010(2)
C30 0.030(3) 0.029(2) 0.018(2) -0.0016(18) 0.0078(19) 0.015(2)
C31 0.029(3) 0.022(2) 0.023(2) -0.0027(18) 0.002(2) 0.010(2)
C32 0.019(2) 0.021(2) 0.030(2) -0.0005(18) 0.0068(19) 0.0035(19)
C33 0.022(2) 0.021(2) 0.020(2) 0.0019(17) 0.0085(18) 0.0045(19)
C34 0.016(2) 0.016(2) 0.020(2) 0.0003(16) 0.0075(17) 0.0022(17)
C35 0.019(2) 0.029(2) 0.021(2) 0.0032(18) 0.0076(18) 0.009(2)
C36 0.024(3) 0.027(2) 0.032(3) 0.000(2) 0.015(2) 0.009(2)
C37 0.036(3) 0.028(3) 0.035(3) 0.002(2) 0.025(2) 0.011(2)
C38 0.052(4) 0.045(3) 0.031(3) 0.019(2) 0.029(3) 0.025(3)
C39 0.036(3) 0.033(3) 0.025(2) 0.011(2) 0.020(2) 0.020(2)
C40 0.034(3) 0.024(2) 0.029(2) -0.0011(19) 0.007(2) 0.012(2)
Cl3 0.0340(8) 0.0356(7) 0.0653(10) -0.0020(7) 0.0142(7) 0.0048(6)
Cl4 0.0554(9) 0.0380(7) 0.0274(6) 0.0049(5) 0.0078(6) 0.0222(7)
Cl5 0.0480(9) 0.0419(8) 0.0367(7) 0.0098(6) 0.0210(6) 0.0195(7)
C41 0.045(4) 0.033(3) 0.027(3) 0.001(2) 0.015(2) -0.005(3)
Cl6 0.0356(8) 0.0481(9) 0.0539(9) 0.0040(7) 0.0167(7) 0.0032(7)
Cl7 0.0690(11) 0.0368(8) 0.0392(8) 0.0061(6) 0.0103(7) 0.0133(8)
Cl8 0.0766(14) 0.0939(15) 0.0328(8) 0.0116(9) 0.0276(9) -0.0099(11)
C42 0.030(3) 0.042(3) 0.026(2) 0.013(2) 0.012(2) 0.016(2)
Cl9 0.0572(10) 0.0414(8) 0.0487(9) 0.0163(7) 0.0175(8) 0.0107(7)
Cl10 0.0572(10) 0.0823(12) 0.0360(7) 0.0226(7) 0.0240(7) 0.0487(9)
Cl11 0.0261(7) 0.0738(11) 0.0290(7) 0.0135(7) 0.0064(5) 0.0055(7)
C43 0.030(3) 0.042(3) 0.026(2) 0.013(2) 0.012(2) 0.016(2)
Cl13 0.024(3) 0.055(4) 0.067(4) 0.037(3) 0.012(3) 0.005(3)
Cl15 0.028(3) 0.032(3) 0.079(4) -0.013(3) 0.032(3) -0.009(2)
Cl14 0.0554(9) 0.0380(7) 0.0274(6) 0.0049(5) 0.0078(6) 0.0222(7)

loop_
_atom_type_symbol
_atom_type_description
_atom_type_scat_dispersion_real
_atom_type_scat_dispersion_imag
_atom_type_scat_source
C C 0.0033 0.0016 'International Tables Vol C Tables 4.2.6.8 and 6.1.1.4'
H H 0.0000 0.0000 'International Tables Vol C Tables 4.2.6.8 and 6.1.1.4'
P P 0.1023 0.0942 'International Tables Vol C Tables 4.2.6.8 and 6.1.1.4'
Cl Cl 0.1484 0.1585 'International Tables Vol C Tables 4.2.6.8 and 6.1.1.4'
Pd Pd -0.9988 1.0072 'International Tables Vol C Tables 4.2.6.8 and 6.1.1.4'

loop_
_geom_angle_atom_site_label_1
_geom_angle_atom_site_label_2
_geom_angle_atom_site_label_3
_geom_angle
_geom_angle_site_symmetry_1
_geom_angle_site_symmetry_3
_geom_angle_publ_flag
C1 Pd1 P1 94.83(13) . . ?
C1 Pd1 Cl2 173.06(13) . . ?
P1 Pd1 Cl2 90.93(4) . . ?
C1 Pd1 Cl1 82.65(13) . . ?
P1 Pd1 Cl1 176.20(4) . . ?
Cl2 Pd1 Cl1 91.79(4) . . ?
C34 P1 C28 106.2(2) . . ?
C34 P1 C22 102.14(19) . . ?
C28 P1 C22 106.8(2) . . ?
C34 P1 Pd1 114.00(15) . . ?
C28 P1 Pd1 111.52(14) . . ?
C22 P1 Pd1 115.36(14) . . ?
C2 C1 C3 59.3(3) . . ?
C2 C1 Pd1 145.5(3) . . ?
C3 C1 Pd1 151.8(3) . . ?
C3 C2 C1 60.8(3) . . ?
C3 C2 C4 150.4(4) . . ?
C1 C2 C4 148.2(4) . . ?
C2 C3 C1 59.9(3) . . ?
C2 C3 C13 151.0(4) . . ?
C1 C3 C13 149.2(4) . . ?
C9 C4 C5 121.0(4) . . ?
C9 C4 C2 119.7(4) . . ?
C5 C4 C2 119.3(4) . . ?
C6 C5 C4 118.0(4) . . ?
C6 C5 C10 120.5(4) . . ?
C4 C5 C10 121.4(4) . . ?
C5 C6 C7 122.0(4) . . ?
C5 C6 H6 119.0 . . ?
C7 C6 H6 119.0 . . ?
C8 C7 C6 118.8(4) . . ?
C8 C7 C11 119.6(4) . . ?
C6 C7 C11 121.7(4) . . ?
C7 C8 C9 121.6(4) . . ?
C7 C8 H8 119.2 . . ?
C9 C8 H8 119.2 . . ?
C8 C9 C4 118.6(4) . . ?
C8 C9 C12 119.3(4) . . ?
C4 C9 C12 122.1(4) . . ?
C5 C10 H10A 109.5 . . ?
C5 C10 H10B 109.5 . . ?
H10A C10 H10B 109.5 . . ?
C5 C10 H10C 109.5 . . ?
H10A C10 H10C 109.5 . . ?
H10B C10 H10C 109.5 . . ?
C7 C11 H11A 109.5 . . ?
C7 C11 H11B 109.5 . . ?
H11A C11 H11B 109.5 . . ?
C7 C11 H11C 109.5 . . ?
H11A C11 H11C 109.5 . . ?
H11B C11 H11C 109.5 . . ?
C9 C12 H12A 109.5 . . ?
C9 C12 H12B 109.5 . . ?
H12A C12 H12B 109.5 . . ?
C9 C12 H12C 109.5 . . ?
H12A C12 H12C 109.5 . . ?
H12B C12 H12C 109.5 . . ?
C18 C13 C14 121.7(4) . . ?
C18 C13 C3 119.1(4) . . ?
C14 C13 C3 119.2(4) . . ?
C15 C14 C13 117.4(4) . . ?
C15 C14 C19 120.1(4) . . ?
C13 C14 C19 122.5(4) . . ?
C16 C15 C14 122.2(4) . . ?
C16 C15 H15 118.9 . . ?
C14 C15 H15 118.9 . . ?
C15 C16 C17 118.8(4) . . ?
C15 C16 C20 120.4(4) . . ?
C17 C16 C20 120.8(5) . . ?
C18 C17 C16 121.9(4) . . ?
C18 C17 H17 119.1 . . ?
C16 C17 H17 119.1 . . ?
C17 C18 C13 118.0(4) . . ?
C17 C18 C21 119.9(4) . . ?
C13 C18 C21 122.1(4) . . ?
C14 C19 H19A 109.5 . . ?
C14 C19 H19B 109.5 . . ?
H19A C19 H19B 109.5 . . ?
C14 C19 H19C 109.5 . . ?
H19A C19 H19C 109.5 . . ?
H19B C19 H19C 109.5 . . ?
C16 C20 H20A 109.5 . . ?
C16 C20 H20B 109.5 . . ?
H20A C20 H20B 109.5 . . ?
C16 C20 H20C 109.5 . . ?
H20A C20 H20C 109.5 . . ?
H20B C20 H20C 109.5 . . ?
C18 C21 H21A 109.5 . . ?
C18 C21 H21B 109.5 . . ?
H21A C21 H21B 109.5 . . ?
C18 C21 H21C 109.5 . . ?
H21A C21 H21C 109.5 . . ?
H21B C21 H21C 109.5 . . ?
C27 C22 C23 119.3(4) . . ?
C27 C22 P1 122.8(3) . . ?
C23 C22 P1 117.8(3) . . ?
C24 C23 C22 120.2(5) . . ?
C24 C23 H23 119.9 . . ?
C22 C23 H23 119.9 . . ?
C23 C24 C25 119.6(5) . . ?
C23 C24 H24 120.2 . . ?
C25 C24 H24 120.2 . . ?
C26 C25 C24 120.7(4) . . ?
C26 C25 H25 119.7 . . ?
C24 C25 H25 119.7 . . ?
C25 C26 C27 120.4(5) . . ?
C25 C26 H26 119.8 . . ?
C27 C26 H26 119.8 . . ?
C26 C27 C22 119.8(4) . . ?
C26 C27 H27 120.1 . . ?
C22 C27 H27 120.1 . . ?
C33 C28 C29 119.2(4) . . ?
C33 C28 P1 122.5(3) . . ?
C29 C28 P1 118.3(3) . . ?
C30 C29 C28 120.2(4) . . ?
C30 C29 H29 119.9 . . ?
C28 C29 H29 119.9 . . ?
C31 C30 C29 120.5(4) . . ?
C31 C30 H30 119.8 . . ?
C29 C30 H30 119.8 . . ?
C30 C31 C32 119.6(4) . . ?
C30 C31 H31 120.2 . . ?
C32 C31 H31 120.2 . . ?
C33 C32 C31 120.4(4) . . ?
C33 C32 H32 119.8 . . ?
C31 C32 H32 119.8 . . ?
C28 C33 C32 120.0(4) . . ?
C28 C33 H33 120.0 . . ?
C32 C33 H33 120.0 . . ?
C39 C34 C35 119.7(4) . . ?
C39 C34 P1 120.2(3) . . ?
C35 C34 P1 120.0(3) . . ?
C36 C35 C34 119.6(4) . . ?
C36 C35 H35 120.2 . . ?
C34 C35 H35 120.2 . . ?
C37 C36 C35 121.0(5) . . ?
C37 C36 H36 119.5 . . ?
C35 C36 H36 119.5 . . ?
C36 C37 C38 119.0(4) . . ?
C36 C37 H37 120.5 . . ?
C38 C37 H37 120.5 . . ?
C37 C38 C39 120.9(5) . . ?
C37 C38 H38 119.5 . . ?
C39 C38 H38 119.5 . . ?
C34 C39 C38 119.8(5) . . ?
C34 C39 H39 120.1 . . ?
C38 C39 H39 120.1 . . ?
Cl4 C40 Cl3 111.3(3) . . ?
Cl4 C40 Cl5 110.2(3) . . ?
Cl3 C40 Cl5 109.7(3) . . ?
Cl4 C40 H40 108.5 . . ?
Cl3 C40 H40 108.5 . . ?
Cl5 C40 H40 108.5 . . ?
Cl6 C41 Cl8 110.1(3) . . ?
Cl6 C41 Cl7 110.7(3) . . ?
Cl8 C41 Cl7 110.1(3) . . ?
Cl6 C41 H41 108.6 . . ?
Cl8 C41 H41 108.6 . . ?
Cl7 C41 H41 108.6 . . ?
Cl10 C42 Cl11 110.7(3) . . ?
Cl10 C42 Cl9 110.1(3) . . ?
Cl11 C42 Cl9 109.7(3) . . ?
Cl10 C42 H42 108.8 . . ?
Cl11 C42 H42 108.8 . . ?
Cl9 C42 H42 108.8 . . ?
Cl13 C43 Cl15 107.5(8) . . ?
Cl13 C43 Cl14 113.5(9) . . ?
Cl15 C43 Cl14 115.0(9) . . ?
Cl13 C43 H43 106.8 . . ?
Cl15 C43 H43 106.8 . . ?
Cl14 C43 H43 106.8 . . ?
Cl14 Cl13 C43 43.1(5) 2_677 . ?
Cl14 Cl13 C43 55.5(4) 2_677 2_677 ?
C43 Cl13 C43 30.3(11) . 2_677 ?
Cl14 Cl13 Cl15 97.7(4) 2_677 2_677 ?
C43 Cl13 Cl15 56.8(5) . 2_677 ?
C43 Cl13 Cl15 46.1(4) 2_677 2_677 ?
Cl14 Cl15 C43 43.9(5) 2_677 . ?
Cl14 Cl15 C43 59.1(4) 2_677 2_677 ?
C43 Cl15 C43 31.6(11) . 2_677 ?
Cl14 Cl15 Cl13 101.5(4) 2_677 2_677 ?
C43 Cl15 Cl13 59.5(5) . 2_677 ?
C43 Cl15 Cl13 46.5(4) 2_677 2_677 ?
C43 Cl14 Cl15 85.8(7) 2_677 2_677 ?
C43 Cl14 Cl13 78.4(7) 2_677 2_677 ?
Cl15 Cl14 Cl13 158.7(6) 2_677 2_677 ?
C43 Cl14 C43 36.2(16) 2_677 . ?
Cl15 Cl14 C43 79.6(6) 2_677 . ?
Cl13 Cl14 C43 79.1(5) 2_677 . ?

loop_
_geom_bond_atom_site_label_1
_geom_bond_atom_site_label_2
_geom_bond_distance
_geom_bond_site_symmetry_2
_geom_bond_publ_flag
Pd1 C1 1.941(4) . ?
Pd1 P1 2.2552(11) . ?
Pd1 Cl2 2.3451(11) . ?
Pd1 Cl1 2.3668(11) . ?
P1 C34 1.811(4) . ?
P1 C28 1.818(4) . ?
P1 C22 1.823(4) . ?
C1 C2 1.380(6) . ?
C1 C3 1.392(6) . ?
C2 C3 1.372(6) . ?
C2 C4 1.452(6) . ?
C3 C13 1.442(6) . ?
C4 C9 1.402(6) . ?
C4 C5 1.414(6) . ?
C5 C6 1.390(6) . ?
C5 C10 1.506(6) . ?
C6 C7 1.392(6) . ?
C6 H6 0.9500 . ?
C7 C8 1.390(7) . ?
C7 C11 1.518(6) . ?
C8 C9 1.393(6) . ?
C8 H8 0.9500 . ?
C9 C12 1.508(7) . ?
C10 H10A 0.9800 . ?
C10 H10B 0.9800 . ?
C10 H10C 0.9800 . ?
C11 H11A 0.9800 . ?
C11 H11B 0.9800 . ?
C11 H11C 0.9800 . ?
C12 H12A 0.9800 . ?
C12 H12B 0.9800 . ?
C12 H12C 0.9800 . ?
C13 C18 1.403(6) . ?
C13 C14 1.414(6) . ?
C14 C15 1.396(6) . ?
C14 C19 1.512(6) . ?
C15 C16 1.384(7) . ?
C15 H15 0.9500 . ?
C16 C17 1.393(7) . ?
C16 C20 1.514(7) . ?
C17 C18 1.390(6) . ?
C17 H17 0.9500 . ?
C18 C21 1.508(6) . ?
C19 H19A 0.9800 . ?
C19 H19B 0.9800 . ?
C19 H19C 0.9800 . ?
C20 H20A 0.9800 . ?
C20 H20B 0.9800 . ?
C20 H20C 0.9800 . ?
C21 H21A 0.9800 . ?
C21 H21B 0.9800 . ?
C21 H21C 0.9800 . ?
C22 C27 1.393(6) . ?
C22 C23 1.410(6) . ?
C23 C24 1.387(7) . ?
C23 H23 0.9500 . ?
C24 C25 1.389(7) . ?
C24 H24 0.9500 . ?
C25 C26 1.376(7) . ?
C25 H25 0.9500 . ?
C26 C27 1.393(6) . ?
C26 H26 0.9500 . ?
C27 H27 0.9500 . ?
C28 C33 1.378(6) . ?
C28 C29 1.402(6) . ?
C29 C30 1.389(6) . ?
C29 H29 0.9500 . ?
C30 C31 1.366(7) . ?
C30 H30 0.9500 . ?
C31 C32 1.394(7) . ?
C31 H31 0.9500 . ?
C32 C33 1.393(6) . ?
C32 H32 0.9500 . ?
C33 H33 0.9500 . ?
C34 C39 1.387(6) . ?
C34 C35 1.400(6) . ?
C35 C36 1.393(6) . ?
C35 H35 0.9500 . ?
C36 C37 1.382(7) . ?
C36 H36 0.9500 . ?
C37 C38 1.389(8) . ?
C37 H37 0.9500 . ?
C38 C39 1.396(6) . ?
C38 H38 0.9500 . ?
C39 H39 0.9500 . ?
C40 Cl4 1.752(5) . ?
C40 Cl3 1.757(5) . ?
C40 Cl5 1.768(5) . ?
C40 H40 1.0000 . ?
C41 Cl6 1.759(7) . ?
C41 Cl8 1.762(5) . ?
C41 Cl7 1.770(6) . ?
C41 H41 1.0000 . ?
C42 Cl10 1.750(5) . ?
C42 Cl11 1.753(5) . ?
C42 Cl9 1.759(6) . ?
C42 H42 1.0000 . ?
C43 Cl13 1.707(12) . ?
C43 Cl15 1.713(13) . ?
C43 Cl14 1.719(12) . ?
C43 H43 1.0000 . ?
Cl13 Cl14 1.485(9) 2_677 ?
Cl13 C43 2.049(14) 2_677 ?
Cl13 Cl15 2.292(10) 2_677 ?
Cl15 Cl14 1.321(9) 2_677 ?
Cl15 C43 1.971(14) 2_677 ?
Cl15 Cl13 2.292(10) 2_677 ?
Cl14 C43 1.191(15) 2_677 ?
Cl14 Cl15 1.321(9) 2_677 ?
Cl14 Cl13 1.485(9) 2_677 ?

loop_
_geom_torsion_atom_site_label_1
_geom_torsion_atom_site_label_2
_geom_torsion_atom_site_label_3
_geom_torsion_atom_site_label_4
_geom_torsion
_geom_torsion_site_symmetry_1
_geom_torsion_site_symmetry_2
_geom_torsion_site_symmetry_3
_geom_torsion_site_symmetry_4
_geom_torsion_publ_flag
C1 Pd1 P1 C34 -111.30(19) . . . . ?
Cl2 Pd1 P1 C34 72.58(16) . . . . ?
Cl1 Pd1 P1 C34 -63.1(6) . . . . ?
C1 Pd1 P1 C28 128.49(19) . . . . ?
Cl2 Pd1 P1 C28 -47.63(16) . . . . ?
Cl1 Pd1 P1 C28 176.6(6) . . . . ?
C1 Pd1 P1 C22 6.47(19) . . . . ?
Cl2 Pd1 P1 C22 -169.65(16) . . . . ?
Cl1 Pd1 P1 C22 54.6(6) . . . . ?
P1 Pd1 C1 C2 -117.0(6) . . . . ?
Cl2 Pd1 C1 C2 29.0(15) . . . . ?
Cl1 Pd1 C1 C2 65.9(6) . . . . ?
P1 Pd1 C1 C3 98.7(7) . . . . ?
Cl2 Pd1 C1 C3 -115.3(10) . . . . ?
Cl1 Pd1 C1 C3 -78.4(7) . . . . ?
Pd1 C1 C2 C3 -161.3(6) . . . . ?
C3 C1 C2 C4 171.2(8) . . . . ?
Pd1 C1 C2 C4 9.9(12) . . . . ?
C4 C2 C3 C1 -170.6(9) . . . . ?
C1 C2 C3 C13 -179.4(9) . . . . ?
C4 C2 C3 C13 10.0(14) . . . . ?
Pd1 C1 C3 C2 157.4(7) . . . . ?
C2 C1 C3 C13 179.4(8) . . . . ?
Pd1 C1 C3 C13 -23.2(13) . . . . ?
C3 C2 C4 C9 -141.3(7) . . . . ?
C1 C2 C4 C9 54.3(9) . . . . ?
C3 C2 C4 C5 41.2(10) . . . . ?
C1 C2 C4 C5 -123.1(7) . . . . ?
C9 C4 C5 C6 0.0(6) . . . . ?
C2 C4 C5 C6 177.3(4) . . . . ?
C9 C4 C5 C10 -176.3(4) . . . . ?
C2 C4 C5 C10 1.1(6) . . . . ?
C4 C5 C6 C7 1.6(7) . . . . ?
C10 C5 C6 C7 177.9(4) . . . . ?
C5 C6 C7 C8 -1.3(7) . . . . ?
C5 C6 C7 C11 178.5(4) . . . . ?
C6 C7 C8 C9 -0.7(7) . . . . ?
C11 C7 C8 C9 179.5(4) . . . . ?
C7 C8 C9 C4 2.2(6) . . . . ?
C7 C8 C9 C12 -179.5(4) . . . . ?
C5 C4 C9 C8 -1.8(6) . . . . ?
C2 C4 C9 C8 -179.2(4) . . . . ?
C5 C4 C9 C12 179.9(4) . . . . ?
C2 C4 C9 C12 2.6(6) . . . . ?
C2 C3 C13 C18 26.2(11) . . . . ?
C1 C3 C13 C18 -152.8(7) . . . . ?
C2 C3 C13 C14 -155.7(7) . . . . ?
C1 C3 C13 C14 25.4(10) . . . . ?
C18 C13 C14 C15 -1.6(7) . . . . ?
C3 C13 C14 C15 -179.7(4) . . . . ?
C18 C13 C14 C19 178.8(5) . . . . ?
C3 C13 C14 C19 0.7(7) . . . . ?
C13 C14 C15 C16 2.6(8) . . . . ?
C19 C14 C15 C16 -177.7(5) . . . . ?
C14 C15 C16 C17 -2.7(8) . . . . ?
C14 C15 C16 C20 176.1(5) . . . . ?
C15 C16 C17 C18 1.8(8) . . . . ?
C20 C16 C17 C18 -177.0(5) . . . . ?
C16 C17 C18 C13 -0.8(7) . . . . ?
C16 C17 C18 C21 176.0(5) . . . . ?
C14 C13 C18 C17 0.7(7) . . . . ?
C3 C13 C18 C17 178.8(4) . . . . ?
C14 C13 C18 C21 -176.0(5) . . . . ?
C3 C13 C18 C21 2.1(7) . . . . ?
C34 P1 C22 C27 -126.3(4) . . . . ?
C28 P1 C22 C27 -15.1(4) . . . . ?
Pd1 P1 C22 C27 109.5(4) . . . . ?
C34 P1 C22 C23 56.3(4) . . . . ?
C28 P1 C22 C23 167.5(3) . . . . ?
Pd1 P1 C22 C23 -68.0(4) . . . . ?
C27 C22 C23 C24 -0.1(7) . . . . ?
P1 C22 C23 C24 177.4(4) . . . . ?
C22 C23 C24 C25 0.2(7) . . . . ?
C23 C24 C25 C26 -0.5(8) . . . . ?
C24 C25 C26 C27 0.6(8) . . . . ?
C25 C26 C27 C22 -0.4(7) . . . . ?
C23 C22 C27 C26 0.2(7) . . . . ?
P1 C22 C27 C26 -177.2(3) . . . . ?
C34 P1 C28 C33 5.8(4) . . . . ?
C22 P1 C28 C33 -102.7(4) . . . . ?
Pd1 P1 C28 C33 130.5(3) . . . . ?
C34 P1 C28 C29 -171.8(3) . . . . ?
C22 P1 C28 C29 79.8(4) . . . . ?
Pd1 P1 C28 C29 -47.1(4) . . . . ?
C33 C28 C29 C30 1.7(7) . . . . ?
P1 C28 C29 C30 179.4(3) . . . . ?
C28 C29 C30 C31 -1.7(7) . . . . ?
C29 C30 C31 C32 0.6(7) . . . . ?
C30 C31 C32 C33 0.5(7) . . . . ?
C29 C28 C33 C32 -0.7(7) . . . . ?
P1 C28 C33 C32 -178.2(3) . . . . ?
C31 C32 C33 C28 -0.4(7) . . . . ?
C28 P1 C34 C39 102.8(4) . . . . ?
C22 P1 C34 C39 -145.5(4) . . . . ?
Pd1 P1 C34 C39 -20.3(4) . . . . ?
C28 P1 C34 C35 -73.6(4) . . . . ?
C22 P1 C34 C35 38.1(4) . . . . ?
Pd1 P1 C34 C35 163.3(3) . . . . ?
C39 C34 C35 C36 -1.3(7) . . . . ?
P1 C34 C35 C36 175.2(4) . . . . ?
C34 C35 C36 C37 1.1(7) . . . . ?
C35 C36 C37 C38 0.1(8) . . . . ?
C36 C37 C38 C39 -1.2(8) . . . . ?
C35 C34 C39 C38 0.2(7) . . . . ?
P1 C34 C39 C38 -176.2(4) . . . . ?
C37 C38 C39 C34 1.1(8) . . . . ?
Cl15 C43 Cl13 Cl14 -11.6(5) . . . 2_677 ?
Cl14 C43 Cl13 Cl14 -139.9(16) . . . 2_677 ?
Cl15 C43 Cl13 C43 89(2) . . . 2_677 ?
Cl14 C43 Cl13 C43 -39.3(9) . . . 2_677 ?
Cl15 C43 Cl13 Cl15 147.4(13) . . . 2_677 ?
Cl14 C43 Cl13 Cl15 19.1(6) . . . 2_677 ?
Cl13 C43 Cl15 Cl14 12.9(5) . . . 2_677 ?
Cl14 C43 Cl15 Cl14 140.4(16) . . . 2_677 ?
Cl13 C43 Cl15 C43 -93(2) . . . 2_677 ?
Cl14 C43 Cl15 C43 34.4(8) . . . 2_677 ?
Cl13 C43 Cl15 Cl13 -148.5(12) . . . 2_677 ?
Cl14 C43 Cl15 Cl13 -21.0(7) . . . 2_677 ?
Cl13 C43 Cl14 C43 68.2(17) . . . 2_677 ?
Cl15 C43 Cl14 C43 -56.2(14) . . . 2_677 ?
Cl13 C43 Cl14 Cl15 -28.9(10) . . . 2_677 ?
Cl15 C43 Cl14 Cl15 -153.3(11) . . . 2_677 ?
Cl13 C43 Cl14 Cl13 153.4(11) . . . 2_677 ?
Cl15 C43 Cl14 Cl13 29.0(9) . . . 2_677 ?
